data_7133494
loop_
_publ_author_name
'Yamada, Shinji'
'Honda, Yuka'

_publ_section_title
;
 Solid-state [2+2] photodimerization of eniminium salts: stereoselective
 syntheses of 1,3-diacetylcyclobutanes.
;
_journal_issue 72
_journal_name_full 'Chemical communications (Cambridge, England)'
_journal_page_first 9821
_journal_page_last 9824
_journal_paper_doi 10.1039/d4cc03691c
_journal_volume 60
_journal_year 2024
_chemical_absolute_configuration 'CHOOSE rm ad rmad syn or unk'
_chemical_formula_moiety 'C28 H36 F2 N2'
_chemical_formula_sum 'C28 H36 F2 N2'
_chemical_formula_weight 438.60
_space_group_crystal_system monoclinic
_space_group_IT_number 4
_space_group_name_Hall 'P 2yb'
_space_group_name_H-M_alt 'P 1 21 1'
_atom_sites_solution_hydrogens geom
_atom_sites_solution_primary direct
_atom_sites_solution_secondary difmap
_audit_block_doi 10.5517/ccdc.csd.cc2kl0gn
_audit_update_record
;
2024-07-14 deposited with the CCDC.	2024-08-12 downloaded from the CCDC.
;
_cell_angle_alpha 90.0000
_cell_angle_beta 99.9106(11)
_cell_angle_gamma 90.0000
_cell_formula_units_Z 2
_cell_length_a 9.36553(17)
_cell_length_b 10.40596(19)
_cell_length_c 12.2778(2)
_cell_measurement_reflns_used 4906
_cell_measurement_temperature 123
_cell_measurement_theta_max 68.19
_cell_measurement_theta_min 3.65
_cell_volume 1178.71(4)
_computing_cell_refinement 'RAPID AUTO'
_computing_data_collection 'RAPID AUTO (Rigaku, ????)'
_computing_data_reduction 'RAPID AUTO'
_computing_molecular_graphics 'CrystalStructure 4.2.1'
_computing_publication_material 'CrystalStructure 4.2.1 (Rigaku, 2016)'
_computing_structure_refinement 'SHELXL Version 2014/7 (Sheldrick, 2008)'
_computing_structure_solution 'SHELXS Version 2013/1 (Sheldrick, 2008)'
_diffrn_ambient_temperature 123
_diffrn_detector_area_resol_mean 10.000
_diffrn_measured_fraction_theta_full 1.000
_diffrn_measured_fraction_theta_max 1.000
_diffrn_measurement_device_type 'Rigaku R-AXIS RAPID'
_diffrn_measurement_method \w
_diffrn_radiation_type 'Cu K\a'
_diffrn_radiation_wavelength 1.54187
_diffrn_reflns_av_R_equivalents 0.0316
_diffrn_reflns_Laue_measured_fraction_full 1.000
_diffrn_reflns_Laue_measured_fraction_max 1.000
_diffrn_reflns_limit_h_max 11
_diffrn_reflns_limit_h_min -11
_diffrn_reflns_limit_k_max 12
_diffrn_reflns_limit_k_min -12
_diffrn_reflns_limit_l_max 14
_diffrn_reflns_limit_l_min -14
_diffrn_reflns_number 13488
_diffrn_reflns_point_group_measured_fraction_full 0.977
_diffrn_reflns_point_group_measured_fraction_max 0.974
_diffrn_reflns_theta_full 67.687
_diffrn_reflns_theta_max 68.224
_diffrn_reflns_theta_min 3.655
_diffrn_standards_number 0
_exptl_absorpt_coefficient_mu 0.659
_exptl_absorpt_correction_T_max 0.906
_exptl_absorpt_correction_T_min 0.821
_exptl_absorpt_correction_type multi-scan
_exptl_absorpt_process_details 'ABSCOR (Rigaku, 1995)'
_exptl_crystal_colour colorless
_exptl_crystal_density_diffrn 1.236
_exptl_crystal_density_method 'not measured'
_exptl_crystal_description prism
_exptl_crystal_F_000 472.00
_exptl_crystal_size_max 0.300
_exptl_crystal_size_mid 0.150
_exptl_crystal_size_min 0.150
_refine_diff_density_max 0.27
_refine_diff_density_min -0.20
_refine_ls_abs_structure_details
;
 Flack x determined using 1496 quotients [(I+)-(I-)]/[(I+)+(I-)]
 (Parsons, Flack and Wagner, Acta Cryst. B69 (2013) 249-259).
;
_refine_ls_abs_structure_Flack 0.42(19)
_refine_ls_extinction_coef 0.0026(5)
_refine_ls_extinction_method SHELXL
_refine_ls_goodness_of_fit_ref 1.121
_refine_ls_hydrogen_treatment constr
_refine_ls_number_parameters 292
_refine_ls_number_reflns 4206
_refine_ls_number_restraints 1
_refine_ls_R_factor_all 0.0437
_refine_ls_R_factor_gt 0.0355
_refine_ls_shift/su_max 0.001
_refine_ls_structure_factor_coef Fsqd
_refine_ls_weighting_details 'w = 1/[\s^2^(Fo^2^)+(0.0515P)^2^+0.2091P] where P=(Fo^2^+2Fc^2^)/3'
_refine_ls_weighting_scheme calc
_refine_ls_wR_factor_gt 0.0926
_refine_ls_wR_factor_ref 0.1017
_reflns_Friedel_coverage 0.840
_reflns_Friedel_fraction_full 0.951
_reflns_Friedel_fraction_max 0.946
_reflns_number_gt 3518
_reflns_number_total 4206
_reflns_threshold_expression F^2^>2.0\s(F^2^)
_cod_data_source_file d4cc03691c2.cif
_cod_data_source_block IMINIUM-DIMER-NaBH4-1
_cod_depositor_comments 'Adding full bibliography for 7133484--7133496.cif.'
_cod_database_code 7133494

loop_
_space_group_symop_id
_space_group_symop_operation_xyz
1 +X,+Y,+Z
2 -X,1/2+Y,-Z

loop_
_atom_site_label
_atom_site_type_symbol
_atom_site_fract_x
_atom_site_fract_y
_atom_site_fract_z
_atom_site_U_iso_or_equiv
_atom_site_adp_type
_atom_site_occupancy
_atom_site_site_symmetry_order
_atom_site_calc_flag
_atom_site_refinement_flags_posn
_atom_site_refinement_flags_adp
_atom_site_refinement_flags_occupancy
_atom_site_disorder_assembly
_atom_site_disorder_group
F31 F 0.7663(3) 0.4658(4) 0.6984(2) 0.0375(9) Uani 1 1 d . . . . .
F32 F 1.2358(3) 0.1590(3) -0.1978(2) 0.0355(8) Uani 1 1 d . . . . .
N29 N 0.6991(4) 0.3093(4) 0.0689(3) 0.0209(9) Uani 1 1 d . . . . .
N30 N 1.3016(4) 0.3129(4) 0.4308(3) 0.0175(8) Uani 1 1 d . . . . .
C1 C 0.9923(4) 0.2729(5) 0.3332(3) 0.0187(11) Uani 1 1 d . . . . .
H1 H 1.0458 0.1916 0.3567 0.022 Uiso 1 1 calc R U . . .
C2 C 0.9028(5) 0.2547(5) 0.2128(3) 0.0183(10) Uani 1 1 d . . . . .
H2 H 0.9181 0.1657 0.1864 0.022 Uiso 1 1 calc R U . . .
C3 C 1.0081(4) 0.3497(5) 0.1662(3) 0.0169(10) Uani 1 1 d . . . . .
H3 H 0.9553 0.4312 0.1424 0.020 Uiso 1 1 calc R U . . .
C4 C 1.0949(4) 0.3666(5) 0.2872(3) 0.0171(10) Uani 1 1 d . . . . .
H4 H 1.0788 0.4554 0.3137 0.021 Uiso 1 1 calc R U . . .
C5 C 0.9212(5) 0.3215(5) 0.4271(4) 0.0173(10) Uani 1 1 d . . . . .
C6 C 0.8586(4) 0.4465(5) 0.4252(4) 0.0189(11) Uani 1 1 d . . . . .
H6 H 0.8535 0.4985 0.3610 0.023 Uiso 1 1 calc R U . . .
C7 C 0.8055(5) 0.4928(5) 0.5155(3) 0.0216(11) Uani 1 1 d . . . . .
H7 H 0.7627 0.5757 0.5136 0.026 Uiso 1 1 calc R U . . .
C8 C 0.8151(5) 0.4178(6) 0.6076(4) 0.0273(12) Uani 1 1 d . . . . .
C9 C 0.8721(5) 0.2971(6) 0.6140(4) 0.0305(13) Uani 1 1 d . . . . .
H9 H 0.8756 0.2466 0.6789 0.037 Uiso 1 1 calc R U . . .
C10 C 0.9258(4) 0.2494(5) 0.5215(3) 0.0218(11) Uani 1 1 d . . . . .
H10 H 0.9662 0.1655 0.5244 0.026 Uiso 1 1 calc R U . . .
C11 C 0.7444(5) 0.2864(5) 0.1886(4) 0.0189(11) Uani 1 1 d . . . . .
H11 H 0.7301 0.3683 0.2279 0.023 Uiso 1 1 calc R U . . .
C12 C 0.6568(5) 0.1804(5) 0.2362(3) 0.0236(12) Uani 1 1 d . . . . .
H12A H 0.6685 0.0987 0.1990 0.028 Uiso 1 1 calc R U . . .
H12B H 0.5540 0.2041 0.2240 0.028 Uiso 1 1 calc R U . . .
H12C H 0.6924 0.1713 0.3157 0.028 Uiso 1 1 calc R U . . .
C13 C 1.0776(5) 0.2997(5) 0.0734(4) 0.0193(10) Uani 1 1 d . . . . .
C14 C 1.0743(4) 0.3750(5) -0.0230(3) 0.0229(11) Uani 1 1 d . . . . .
H14 H 1.0350 0.4593 -0.0250 0.027 Uiso 1 1 calc R U . . .
C15 C 1.1262(5) 0.3298(5) -0.1137(4) 0.0233(11) Uani 1 1 d . . . . .
H15 H 1.1219 0.3811 -0.1782 0.028 Uiso 1 1 calc R U . . .
C16 C 1.1851(5) 0.2071(6) -0.1084(4) 0.0223(11) Uani 1 1 d . . . . .
C17 C 1.1943(5) 0.1304(5) -0.0155(3) 0.0241(12) Uani 1 1 d . . . . .
H17 H 1.2363 0.0471 -0.0132 0.029 Uiso 1 1 calc R U . . .
C18 C 1.1395(4) 0.1801(5) 0.0750(3) 0.0204(11) Uani 1 1 d . . . . .
H18 H 1.1453 0.1291 0.1398 0.025 Uiso 1 1 calc R U . . .
C19 C 1.2590(5) 0.3359(5) 0.3122(4) 0.0193(12) Uani 1 1 d . . . . .
H19 H 1.2734 0.2533 0.2738 0.023 Uiso 1 1 calc R U . . .
C20 C 1.3431(5) 0.4388(6) 0.2620(4) 0.0265(12) Uani 1 1 d . . . . .
H20A H 1.3178 0.5236 0.2877 0.032 Uiso 1 1 calc R U . . .
H20B H 1.3184 0.4351 0.1812 0.032 Uiso 1 1 calc R U . . .
H20C H 1.4473 0.4241 0.2848 0.032 Uiso 1 1 calc R U . . .
C21 C 0.5544(4) 0.3655(5) 0.0349(3) 0.0230(11) Uani 1 1 d . . . . .
H21A H 0.5500 0.4539 0.0639 0.028 Uiso 1 1 calc R U . . .
H21B H 0.4789 0.3124 0.0605 0.028 Uiso 1 1 calc R U . . .
C22 C 0.5371(5) 0.3652(6) -0.0891(4) 0.0299(13) Uani 1 1 d . . . . .
H22A H 0.4338 0.3556 -0.1230 0.036 Uiso 1 1 calc R U . . .
H22B H 0.5745 0.4461 -0.1160 0.036 Uiso 1 1 calc R U . . .
C23 C 0.6240(5) 0.2522(6) -0.1166(4) 0.0378(15) Uani 1 1 d . . . . .
H23A H 0.6946 0.2791 -0.1636 0.045 Uiso 1 1 calc R U . . .
H23B H 0.5597 0.1856 -0.1565 0.045 Uiso 1 1 calc R U . . .
C24 C 0.7025(5) 0.2003(5) -0.0057(3) 0.0244(11) Uani 1 1 d . . . . .
H24A H 0.6510 0.1252 0.0184 0.029 Uiso 1 1 calc R U . . .
H24B H 0.8033 0.1754 -0.0101 0.029 Uiso 1 1 calc R U . . .
C25 C 1.4469(5) 0.2599(5) 0.4636(3) 0.0239(11) Uani 1 1 d . . . . .
H25A H 1.5212 0.3165 0.4404 0.029 Uiso 1 1 calc R U . . .
H25B H 1.4545 0.1731 0.4322 0.029 Uiso 1 1 calc R U . . .
C26 C 1.4624(5) 0.2550(6) 0.5910(3) 0.0244(12) Uani 1 1 d . . . . .
H26A H 1.5653 0.2609 0.6267 0.029 Uiso 1 1 calc R U . . .
H26B H 1.4202 0.1750 0.6154 0.029 Uiso 1 1 calc R U . . .
C27 C 1.3750(5) 0.3758(5) 0.6179(4) 0.0304(13) Uani 1 1 d . . . . .
H27A H 1.3040 0.3522 0.6656 0.036 Uiso 1 1 calc R U . . .
H27B H 1.4409 0.4425 0.6558 0.036 Uiso 1 1 calc R U . . .
C28 C 1.2974(5) 0.4241(6) 0.5047(3) 0.0263(12) Uani 1 1 d . . . . .
H28A H 1.1962 0.4492 0.5079 0.032 Uiso 1 1 calc R U . . .
H28B H 1.3488 0.4987 0.4797 0.032 Uiso 1 1 calc R U . . .

loop_
_atom_site_aniso_label
_atom_site_aniso_U_11
_atom_site_aniso_U_22
_atom_site_aniso_U_33
_atom_site_aniso_U_23
_atom_site_aniso_U_13
_atom_site_aniso_U_12
F31 0.047(2) 0.045(2) 0.0238(16) -0.0085(16) 0.0157(14) -0.0016(18)
F32 0.048(2) 0.0329(18) 0.0302(16) -0.0106(16) 0.0209(15) -0.0027(17)
N29 0.020(2) 0.028(2) 0.0152(18) 0.0034(18) 0.0039(14) 0.0010(19)
N30 0.0184(19) 0.013(2) 0.0200(18) -0.0064(16) 0.0008(14) 0.0002(17)
C1 0.020(2) 0.019(3) 0.017(2) 0.000(2) 0.0046(18) 0.003(2)
C2 0.023(3) 0.016(2) 0.0172(19) 0.000(2) 0.0049(18) -0.004(2)
C3 0.016(2) 0.015(3) 0.019(2) 0.001(2) 0.0001(17) -0.001(2)
C4 0.017(2) 0.017(2) 0.0166(19) -0.002(2) 0.0013(17) 0.003(2)
C5 0.016(2) 0.018(2) 0.017(2) -0.005(2) -0.0008(16) 0.000(2)
C6 0.017(2) 0.016(2) 0.023(2) -0.004(2) -0.0007(18) 0.003(2)
C7 0.019(2) 0.015(3) 0.031(3) -0.006(2) 0.003(2) 0.003(2)
C8 0.029(3) 0.036(3) 0.020(2) -0.012(3) 0.011(2) -0.006(3)
C9 0.035(3) 0.039(3) 0.018(2) -0.004(3) 0.006(2) -0.004(3)
C10 0.021(2) 0.022(3) 0.022(2) -0.005(2) 0.0031(19) 0.003(2)
C11 0.024(2) 0.016(3) 0.016(2) -0.0039(19) 0.0019(19) -0.004(2)
C12 0.023(2) 0.030(3) 0.019(2) 0.004(2) 0.0075(18) -0.005(2)
C13 0.017(2) 0.023(3) 0.017(2) 0.003(2) 0.0016(17) -0.006(2)
C14 0.026(3) 0.020(3) 0.023(2) 0.008(2) 0.004(2) -0.002(2)
C15 0.026(3) 0.022(3) 0.022(2) 0.007(2) 0.0056(19) -0.002(2)
C16 0.022(3) 0.026(3) 0.020(2) -0.004(2) 0.006(2) -0.004(2)
C17 0.021(3) 0.028(3) 0.022(2) -0.004(2) 0.001(2) -0.005(2)
C18 0.022(3) 0.023(3) 0.016(2) 0.003(2) 0.0032(19) -0.007(2)
C19 0.014(2) 0.027(3) 0.017(2) 0.000(2) 0.0038(18) 0.002(2)
C20 0.023(2) 0.029(3) 0.025(2) -0.003(2) -0.0011(19) -0.003(2)
C21 0.014(2) 0.024(3) 0.030(2) 0.000(2) 0.0029(18) -0.005(2)
C22 0.022(3) 0.035(3) 0.030(3) 0.005(3) -0.004(2) -0.003(3)
C23 0.047(3) 0.050(4) 0.013(2) -0.002(3) -0.005(2) 0.002(3)
C24 0.025(3) 0.020(3) 0.027(2) -0.003(2) 0.002(2) 0.001(2)
C25 0.026(3) 0.027(3) 0.017(2) 0.002(2) 0.0002(18) 0.008(2)
C26 0.026(3) 0.029(3) 0.016(2) -0.001(2) -0.0015(19) 0.002(2)
C27 0.036(3) 0.027(3) 0.028(2) -0.005(2) 0.006(2) 0.008(2)
C28 0.033(3) 0.029(3) 0.016(2) -0.006(2) 0.001(2) -0.001(3)

loop_
_atom_type_symbol
_atom_type_description
_atom_type_scat_dispersion_real
_atom_type_scat_dispersion_imag
_atom_type_scat_source
C C 0.0181 0.0091
;
International Tables for Crystallography
(Vol. C, Tables 4.2.6.8 and 6.1.1.4)
;
H H 0.0000 0.0000
;
International Tables for Crystallography
(Vol. C, Table 6.1.1.4)
;
N N 0.0311 0.0180
;
International Tables for Crystallography
(Vol. C, Tables 4.2.6.8 and 6.1.1.4)
;
F F 0.0727 0.0534
;
International Tables for Crystallography
(Vol. C, Tables 4.2.6.8 and 6.1.1.4)
;

loop_
_geom_angle_atom_site_label_1
_geom_angle_atom_site_label_2
_geom_angle_atom_site_label_3
_geom_angle
_geom_angle_site_symmetry_1
_geom_angle_site_symmetry_3
_geom_angle_publ_flag
C24 N29 C21 104.4(3) . . ?
C24 N29 C11 117.7(4) . . ?
C21 N29 C11 116.1(4) . . ?
C25 N30 C19 114.7(3) . . ?
C25 N30 C28 104.4(3) . . ?
C19 N30 C28 117.0(4) . . ?
C5 C1 C4 116.8(4) . . ?
C5 C1 C2 121.4(4) . . ?
C4 C1 C2 89.8(3) . . ?
C5 C1 H1 109.1 . . ?
C4 C1 H1 109.1 . . ?
C2 C1 H1 109.1 . . ?
C11 C2 C3 116.8(4) . . ?
C11 C2 C1 120.4(3) . . ?
C3 C2 C1 90.0(3) . . ?
C11 C2 H2 109.4 . . ?
C3 C2 H2 109.4 . . ?
C1 C2 H2 109.4 . . ?
C13 C3 C2 116.1(4) . . ?
C13 C3 C4 122.3(3) . . ?
C2 C3 C4 88.9(3) . . ?
C13 C3 H3 109.3 . . ?
C2 C3 H3 109.3 . . ?
C4 C3 H3 109.3 . . ?
C1 C4 C19 117.2(4) . . ?
C1 C4 C3 91.2(3) . . ?
C19 C4 C3 119.8(3) . . ?
C1 C4 H4 109.1 . . ?
C19 C4 H4 109.1 . . ?
C3 C4 H4 109.1 . . ?
C10 C5 C6 117.7(4) . . ?
C10 C5 C1 120.4(4) . . ?
C6 C5 C1 121.7(4) . . ?
C7 C6 C5 120.7(4) . . ?
C7 C6 H6 119.7 . . ?
C5 C6 H6 119.7 . . ?
C8 C7 C6 119.1(5) . . ?
C8 C7 H7 120.5 . . ?
C6 C7 H7 120.5 . . ?
C9 C8 C7 123.0(5) . . ?
C9 C8 F31 118.1(5) . . ?
C7 C8 F31 118.9(5) . . ?
C8 C9 C10 117.9(5) . . ?
C8 C9 H9 121.0 . . ?
C10 C9 H9 121.0 . . ?
C5 C10 C9 121.6(5) . . ?
C5 C10 H10 119.2 . . ?
C9 C10 H10 119.2 . . ?
N29 C11 C2 109.7(4) . . ?
N29 C11 C12 114.2(4) . . ?
C2 C11 C12 109.9(4) . . ?
N29 C11 H11 107.6 . . ?
C2 C11 H11 107.6 . . ?
C12 C11 H11 107.6 . . ?
C11 C12 H12A 109.5 . . ?
C11 C12 H12B 109.5 . . ?
H12A C12 H12B 109.5 . . ?
C11 C12 H12C 109.5 . . ?
H12A C12 H12C 109.5 . . ?
H12B C12 H12C 109.5 . . ?
C18 C13 C14 117.5(5) . . ?
C18 C13 C3 122.8(4) . . ?
C14 C13 C3 119.6(5) . . ?
C15 C14 C13 121.9(5) . . ?
C15 C14 H14 119.0 . . ?
C13 C14 H14 119.0 . . ?
C14 C15 C16 118.1(5) . . ?
C14 C15 H15 121.0 . . ?
C16 C15 H15 121.0 . . ?
F32 C16 C17 118.1(5) . . ?
F32 C16 C15 119.4(5) . . ?
C17 C16 C15 122.5(5) . . ?
C16 C17 C18 117.5(5) . . ?
C16 C17 H17 121.2 . . ?
C18 C17 H17 121.2 . . ?
C13 C18 C17 122.4(4) . . ?
C13 C18 H18 118.8 . . ?
C17 C18 H18 118.8 . . ?
N30 C19 C20 116.5(4) . . ?
N30 C19 C4 108.8(3) . . ?
C20 C19 C4 109.9(4) . . ?
N30 C19 H19 107.1 . . ?
C20 C19 H19 107.1 . . ?
C4 C19 H19 107.1 . . ?
C19 C20 H20A 109.5 . . ?
C19 C20 H20B 109.5 . . ?
H20A C20 H20B 109.5 . . ?
C19 C20 H20C 109.5 . . ?
H20A C20 H20C 109.5 . . ?
H20B C20 H20C 109.5 . . ?
N29 C21 C22 102.8(4) . . ?
N29 C21 H21A 111.2 . . ?
C22 C21 H21A 111.2 . . ?
N29 C21 H21B 111.2 . . ?
C22 C21 H21B 111.2 . . ?
H21A C21 H21B 109.1 . . ?
C23 C22 C21 105.1(4) . . ?
C23 C22 H22A 110.7 . . ?
C21 C22 H22A 110.7 . . ?
C23 C22 H22B 110.7 . . ?
C21 C22 H22B 110.7 . . ?
H22A C22 H22B 108.8 . . ?
C22 C23 C24 105.8(4) . . ?
C22 C23 H23A 110.6 . . ?
C24 C23 H23A 110.6 . . ?
C22 C23 H23B 110.6 . . ?
C24 C23 H23B 110.6 . . ?
H23A C23 H23B 108.7 . . ?
N29 C24 C23 103.1(4) . . ?
N29 C24 H24A 111.2 . . ?
C23 C24 H24A 111.2 . . ?
N29 C24 H24B 111.2 . . ?
C23 C24 H24B 111.2 . . ?
H24A C24 H24B 109.1 . . ?
N30 C25 C26 102.3(4) . . ?
N30 C25 H25A 111.3 . . ?
C26 C25 H25A 111.3 . . ?
N30 C25 H25B 111.3 . . ?
C26 C25 H25B 111.3 . . ?
H25A C25 H25B 109.2 . . ?
C25 C26 C27 103.0(4) . . ?
C25 C26 H26A 111.2 . . ?
C27 C26 H26A 111.2 . . ?
C25 C26 H26B 111.2 . . ?
C27 C26 H26B 111.2 . . ?
H26A C26 H26B 109.1 . . ?
C28 C27 C26 104.8(4) . . ?
C28 C27 H27A 110.8 . . ?
C26 C27 H27A 110.8 . . ?
C28 C27 H27B 110.8 . . ?
C26 C27 H27B 110.8 . . ?
H27A C27 H27B 108.9 . . ?
N30 C28 C27 103.9(5) . . ?
N30 C28 H28A 111.0 . . ?
C27 C28 H28A 111.0 . . ?
N30 C28 H28B 111.0 . . ?
C27 C28 H28B 111.0 . . ?
H28A C28 H28B 109.0 . . ?

loop_
_geom_bond_atom_site_label_1
_geom_bond_atom_site_label_2
_geom_bond_distance
_geom_bond_site_symmetry_2
_geom_bond_publ_flag
F31 C8 1.369(5) . ?
F32 C16 1.364(5) . ?
N29 C24 1.461(7) . ?
N29 C21 1.469(5) . ?
N29 C11 1.477(5) . ?
N30 C25 1.460(5) . ?
N30 C19 1.462(5) . ?
N30 C28 1.475(7) . ?
C1 C5 1.514(6) . ?
C1 C4 1.542(6) . ?
C1 C2 1.581(5) . ?
C1 H1 1.0000 . ?
C2 C11 1.499(6) . ?
C2 C3 1.571(6) . ?
C2 H2 1.0000 . ?
C3 C13 1.499(6) . ?
C3 C4 1.576(5) . ?
C3 H3 1.0000 . ?
C4 C19 1.548(6) . ?
C4 H4 1.0000 . ?
C5 C10 1.375(6) . ?
C5 C6 1.426(6) . ?
C6 C7 1.378(6) . ?
C6 H6 0.9500 . ?
C7 C8 1.364(7) . ?
C7 H7 0.9500 . ?
C8 C9 1.362(8) . ?
C9 C10 1.410(6) . ?
C9 H9 0.9500 . ?
C10 H10 0.9500 . ?
C11 C12 1.548(7) . ?
C11 H11 1.0000 . ?
C12 H12A 0.9800 . ?
C12 H12B 0.9800 . ?
C12 H12C 0.9800 . ?
C13 C18 1.372(7) . ?
C13 C14 1.416(6) . ?
C14 C15 1.372(6) . ?
C14 H14 0.9500 . ?
C15 C16 1.389(7) . ?
C15 H15 0.9500 . ?
C16 C17 1.382(7) . ?
C17 C18 1.401(6) . ?
C17 H17 0.9500 . ?
C18 H18 0.9500 . ?
C19 C20 1.521(7) . ?
C19 H19 1.0000 . ?
C20 H20A 0.9800 . ?
C20 H20B 0.9800 . ?
C20 H20C 0.9800 . ?
C21 C22 1.503(6) . ?
C21 H21A 0.9900 . ?
C21 H21B 0.9900 . ?
C22 C23 1.502(8) . ?
C22 H22A 0.9900 . ?
C22 H22B 0.9900 . ?
C23 C24 1.530(6) . ?
C23 H23A 0.9900 . ?
C23 H23B 0.9900 . ?
C24 H24A 0.9900 . ?
C24 H24B 0.9900 . ?
C25 C26 1.546(5) . ?
C25 H25A 0.9900 . ?
C25 H25B 0.9900 . ?
C26 C27 1.566(7) . ?
C26 H26A 0.9900 . ?
C26 H26B 0.9900 . ?
C27 C28 1.537(6) . ?
C27 H27A 0.9900 . ?
C27 H27B 0.9900 . ?
C28 H28A 0.9900 . ?
C28 H28B 0.9900 . ?

loop_
_geom_torsion_atom_site_label_1
_geom_torsion_atom_site_label_2
_geom_torsion_atom_site_label_3
_geom_torsion_atom_site_label_4
_geom_torsion
_geom_torsion_site_symmetry_1
_geom_torsion_site_symmetry_2
_geom_torsion_site_symmetry_3
_geom_torsion_site_symmetry_4
_geom_torsion_publ_flag
C5 C1 C2 C11 0.5(7) . . . . ?
C4 C1 C2 C11 -121.3(4) . . . . ?
C5 C1 C2 C3 122.0(4) . . . . ?
C4 C1 C2 C3 0.2(5) . . . . ?
C11 C2 C3 C13 -109.8(5) . . . . ?
C1 C2 C3 C13 125.6(3) . . . . ?
C11 C2 C3 C4 124.3(3) . . . . ?
C1 C2 C3 C4 -0.2(5) . . . . ?
C5 C1 C4 C19 109.4(5) . . . . ?
C2 C1 C4 C19 -125.0(3) . . . . ?
C5 C1 C4 C3 -125.8(3) . . . . ?
C2 C1 C4 C3 -0.2(5) . . . . ?
C13 C3 C4 C1 -120.3(4) . . . . ?
C2 C3 C4 C1 0.2(5) . . . . ?
C13 C3 C4 C19 2.3(7) . . . . ?
C2 C3 C4 C19 122.9(4) . . . . ?
C4 C1 C5 C10 -129.9(4) . . . . ?
C2 C1 C5 C10 122.4(5) . . . . ?
C4 C1 C5 C6 44.7(5) . . . . ?
C2 C1 C5 C6 -63.0(6) . . . . ?
C10 C5 C6 C7 0.2(6) . . . . ?
C1 C5 C6 C7 -174.4(4) . . . . ?
C5 C6 C7 C8 0.8(6) . . . . ?
C6 C7 C8 C9 -1.6(8) . . . . ?
C6 C7 C8 F31 178.0(4) . . . . ?
C7 C8 C9 C10 1.2(7) . . . . ?
F31 C8 C9 C10 -178.3(4) . . . . ?
C6 C5 C10 C9 -0.6(7) . . . . ?
C1 C5 C10 C9 174.2(4) . . . . ?
C8 C9 C10 C5 -0.1(7) . . . . ?
C24 N29 C11 C2 66.6(5) . . . . ?
C21 N29 C11 C2 -168.6(4) . . . . ?
C24 N29 C11 C12 -57.2(5) . . . . ?
C21 N29 C11 C12 67.6(6) . . . . ?
C3 C2 C11 N29 51.3(5) . . . . ?
C1 C2 C11 N29 158.6(4) . . . . ?
C3 C2 C11 C12 177.7(3) . . . . ?
C1 C2 C11 C12 -75.0(5) . . . . ?
C2 C3 C13 C18 -46.1(5) . . . . ?
C4 C3 C13 C18 60.5(6) . . . . ?
C2 C3 C13 C14 130.8(4) . . . . ?
C4 C3 C13 C14 -122.6(5) . . . . ?
C18 C13 C14 C15 2.2(7) . . . . ?
C3 C13 C14 C15 -174.9(4) . . . . ?
C13 C14 C15 C16 -1.0(7) . . . . ?
C14 C15 C16 F32 179.2(4) . . . . ?
C14 C15 C16 C17 -0.6(7) . . . . ?
F32 C16 C17 C18 -178.9(4) . . . . ?
C15 C16 C17 C18 0.9(7) . . . . ?
C14 C13 C18 C17 -1.9(6) . . . . ?
C3 C13 C18 C17 175.1(4) . . . . ?
C16 C17 C18 C13 0.4(6) . . . . ?
C25 N30 C19 C20 -65.9(6) . . . . ?
C28 N30 C19 C20 56.9(5) . . . . ?
C25 N30 C19 C4 169.3(4) . . . . ?
C28 N30 C19 C4 -67.9(5) . . . . ?
C1 C4 C19 N30 -50.6(5) . . . . ?
C3 C4 C19 N30 -159.4(4) . . . . ?
C1 C4 C19 C20 -179.3(4) . . . . ?
C3 C4 C19 C20 71.9(6) . . . . ?
C24 N29 C21 C22 -43.8(5) . . . . ?
C11 N29 C21 C22 -175.2(4) . . . . ?
N29 C21 C22 C23 30.1(5) . . . . ?
C21 C22 C23 C24 -6.2(5) . . . . ?
C21 N29 C24 C23 39.5(5) . . . . ?
C11 N29 C24 C23 169.9(4) . . . . ?
C22 C23 C24 N29 -20.0(5) . . . . ?
C19 N30 C25 C26 176.7(4) . . . . ?
C28 N30 C25 C26 47.3(5) . . . . ?
N30 C25 C26 C27 -34.0(5) . . . . ?
C25 C26 C27 C28 9.3(5) . . . . ?
C25 N30 C28 C27 -41.3(5) . . . . ?
C19 N30 C28 C27 -169.2(4) . . . . ?
C26 C27 C28 N30 18.3(5) . . . . ?
